data_1501815
loop_
_publ_author_name
'Najmuldeen, Ibrahim A.'
'Hadi, A Hamid A'
'Awang, Khalijah'
'Mohamad, Khalit'
'Ketuly, Kamal Aziz'
'Mukhtar, Mat Ropi'
'Chong, Soon-Lim'
'Chan, Gomathi'
'Nafiah, Mohd Azlan'
'Weng, Ng Seik'
'Shirota, Osamu'
'Hosoya, Takahiro'
'Nugroho, Alfarius E.'
'Morita, Hiroshi'

_publ_section_title
;
 Chisomicines A-C, limonoids from Chisocheton ceramicus.
;
_journal_issue 5
_journal_name_full 'Journal of natural products'
_journal_page_first 1313
_journal_page_last 1317
_journal_paper_doi 10.1021/np200013g
_journal_volume 74
_journal_year 2011
_chemical_formula_sum 'C32 H40 O9'
_chemical_formula_weight 568.64
_chemical_name_systematic
; 
 ? 
;
_space_group_IT_number 19
_symmetry_space_group_name_Hall 'P 2ac 2ab'
_symmetry_space_group_name_H-M 'P 21 21 21'
_atom_sites_solution_hydrogens geom
_atom_sites_solution_primary direct
_atom_sites_solution_secondary difmap
_audit_creation_method SHELXL-97
_cell_angle_alpha 90.00
_cell_angle_beta 90.00
_cell_angle_gamma 90.00
_cell_formula_units_Z 8
_cell_length_a 12.4910(2)
_cell_length_b 13.4647(2)
_cell_length_c 34.3327(5)
_cell_measurement_temperature 100(2)
_cell_volume 5774.33(15)
_computing_structure_refinement 'SHELXL-97 (Sheldrick, 1997)'
_computing_structure_solution 'SHELXS-97 (Sheldrick, 1990)'
_diffrn_ambient_temperature 100(2)
_diffrn_measured_fraction_theta_full 1.000
_diffrn_measured_fraction_theta_max 1.000
_diffrn_radiation_monochromator graphite
_diffrn_radiation_source 'fine-focus sealed tube'
_diffrn_radiation_type MoK\a
_diffrn_radiation_wavelength 0.71073
_diffrn_reflns_av_R_equivalents 0.0556
_diffrn_reflns_av_sigmaI/netI 0.0326
_diffrn_reflns_limit_h_max 16
_diffrn_reflns_limit_h_min -16
_diffrn_reflns_limit_k_max 17
_diffrn_reflns_limit_k_min -17
_diffrn_reflns_limit_l_max 44
_diffrn_reflns_limit_l_min -44
_diffrn_reflns_number 55933
_diffrn_reflns_theta_full 27.50
_diffrn_reflns_theta_max 27.50
_diffrn_reflns_theta_min 1.62
_exptl_absorpt_coefficient_mu 0.095
_exptl_crystal_density_diffrn 1.308
_exptl_crystal_density_method 'not measured'
_exptl_crystal_F_000 2432
_refine_diff_density_max 1.578
_refine_diff_density_min -0.210
_refine_diff_density_rms 0.050
_refine_ls_abs_structure_details 'Flack H D (1983), Acta Cryst. A39, 876-881'
_refine_ls_abs_structure_Flack 0(10)
_refine_ls_extinction_method none
_refine_ls_goodness_of_fit_ref 1.019
_refine_ls_hydrogen_treatment mixed
_refine_ls_matrix_type full
_refine_ls_number_parameters 753
_refine_ls_number_reflns 7315
_refine_ls_number_restraints 0
_refine_ls_restrained_S_all 1.019
_refine_ls_R_factor_all 0.0573
_refine_ls_R_factor_gt 0.0479
_refine_ls_shift/su_max 0.001
_refine_ls_shift/su_mean 0.000
_refine_ls_structure_factor_coef Fsqd
_refine_ls_weighting_details 'calc w=1/[\s^2^(Fo^2^)+(0.0810P)^2^+1.4774P] where P=(Fo^2^+2Fc^2^)/3'
_refine_ls_weighting_scheme calc
_refine_ls_wR_factor_gt 0.1220
_refine_ls_wR_factor_ref 0.1288
_reflns_number_gt 6388
_reflns_number_total 7315
_reflns_threshold_expression >2sigma(I)
_cod_data_source_file np200013g_si_001.cif
_cod_data_source_block a
_cod_database_code 1501815

loop_
_symmetry_equiv_pos_as_xyz
'x, y, z'
'-x+1/2, -y, z+1/2'
'x+1/2, -y+1/2, -z'
'-x, y+1/2, -z+1/2'

loop_
_atom_site_label
_atom_site_type_symbol
_atom_site_fract_x
_atom_site_fract_y
_atom_site_fract_z
_atom_site_U_iso_or_equiv
_atom_site_adp_type
_atom_site_occupancy
_atom_site_symmetry_multiplicity
_atom_site_calc_flag
_atom_site_refinement_flags
O1 O 1.0917(2) 0.1801(2) 0.36051(6) 0.0427(6) Uani 1 1 d .
O2 O 0.96755(16) 0.17789(15) 0.48186(5) 0.0199(4) Uani 1 1 d .
O3 O 0.96948(19) 0.18163(18) 0.54547(6) 0.0308(5) Uani 1 1 d .
O4 O 0.61733(18) 0.10130(18) 0.50214(6) 0.0303(5) Uani 1 1 d .
O5 O 0.47853(19) -0.0460(2) 0.47043(7) 0.0412(6) Uani 1 1 d .
H5 H 0.4814 0.0069 0.4833 0.062 Uiso 1 1 calc R
O6 O 0.9006(2) -0.1282(2) 0.52302(7) 0.0396(6) Uani 1 1 d .
O7 O 0.86199(18) -0.09041(16) 0.46084(6) 0.0260(5) Uani 1 1 d .
O8 O 0.89887(19) -0.0782(2) 0.35355(7) 0.0387(6) Uani 1 1 d .
O9 O 0.80140(19) -0.16179(17) 0.30945(6) 0.0316(5) Uani 1 1 d .
O10 O 1.04176(18) -0.07511(17) 0.16805(7) 0.0337(5) Uani 1 1 d .
O11 O 0.86670(17) 0.21172(15) 0.18149(6) 0.0221(4) Uani 1 1 d .
O12 O 0.8207(2) 0.35816(17) 0.20423(7) 0.0351(5) Uani 1 1 d .
O13 O 0.51330(17) 0.22114(16) 0.15040(6) 0.0255(5) Uani 1 1 d .
O14 O 0.34001(16) 0.08861(17) 0.16422(7) 0.0289(5) Uani 1 1 d .
H14 H 0.3591 0.1421 0.1537 0.043 Uiso 1 1 calc R
O15 O 0.65802(15) 0.06269(15) 0.24338(5) 0.0193(4) Uani 1 1 d .
O16 O 0.63180(19) 0.19063(17) 0.28420(6) 0.0317(5) Uani 1 1 d .
O17 O 0.66192(19) -0.33262(16) 0.19983(7) 0.0352(6) Uani 1 1 d .
O18 O 0.75737(18) -0.19279(17) 0.20704(7) 0.0298(5) Uani 1 1 d .
C1 C 1.1334(3) 0.2571(3) 0.38154(10) 0.0375(8) Uani 1 1 d .
H1 H 1.1938 0.2953 0.3739 0.045 Uiso 1 1 calc R
C2 C 1.0774(3) 0.2714(3) 0.41439(9) 0.0289(7) Uani 1 1 d .
H2 H 1.0906 0.3201 0.4338 0.035 Uiso 1 1 calc R
C3 C 0.9938(2) 0.1987(2) 0.41449(8) 0.0233(6) Uani 1 1 d .
C4 C 1.0069(3) 0.1452(3) 0.38149(9) 0.0330(7) Uani 1 1 d .
H4 H 0.9632 0.0908 0.3740 0.040 Uiso 1 1 calc R
C5 C 0.9104(2) 0.1819(2) 0.44441(7) 0.0189(5) Uani 1 1 d .
H5A H 0.8779 0.1152 0.4396 0.023 Uiso 1 1 calc R
C6 C 0.8192(3) 0.2588(2) 0.44580(8) 0.0232(6) Uani 1 1 d .
C7 C 0.7437(2) 0.2249(2) 0.47835(8) 0.0241(6) Uani 1 1 d .
H7 H 0.6850 0.2752 0.4800 0.029 Uiso 1 1 calc R
C8 C 0.8041(2) 0.2284(2) 0.51744(8) 0.0257(6) Uani 1 1 d .
H8A H 0.8034 0.2977 0.5271 0.031 Uiso 1 1 calc R
H8B H 0.7647 0.1873 0.5366 0.031 Uiso 1 1 calc R
C9 C 0.9181(2) 0.1933(2) 0.51606(8) 0.0216(6) Uani 1 1 d .
C10 C 0.8614(3) 0.3644(2) 0.45318(10) 0.0313(7) Uani 1 1 d .
H10A H 0.8014 0.4084 0.4595 0.047 Uiso 1 1 calc R
H10B H 0.8977 0.3888 0.4298 0.047 Uiso 1 1 calc R
H10C H 0.9120 0.3633 0.4750 0.047 Uiso 1 1 calc R
C11 C 0.7545(3) 0.2609(2) 0.40785(9) 0.0304(7) Uani 1 1 d .
H11A H 0.6959 0.3098 0.4105 0.037 Uiso 1 1 calc R
H11B H 0.8017 0.2836 0.3865 0.037 Uiso 1 1 calc R
C12 C 0.7068(3) 0.1608(2) 0.39682(9) 0.0296(7) Uani 1 1 d .
H12A H 0.7656 0.1153 0.3894 0.036 Uiso 1 1 calc R
H12B H 0.6604 0.1698 0.3737 0.036 Uiso 1 1 calc R
C13 C 0.6401(2) 0.1116(2) 0.42967(9) 0.0259(6) Uani 1 1 d .
H13 H 0.5707 0.1485 0.4305 0.031 Uiso 1 1 calc R
C14 C 0.6907(2) 0.1250(2) 0.47001(8) 0.0238(6) Uani 1 1 d .
C15 C 0.7090(2) 0.0368(2) 0.49511(8) 0.0256(6) Uani 1 1 d .
H15 H 0.7693 0.0410 0.5142 0.031 Uiso 1 1 calc R
C16 C 0.6724(3) -0.0649(2) 0.48388(9) 0.0272(7) Uani 1 1 d .
H16 H 0.6451 -0.0980 0.5080 0.033 Uiso 1 1 calc R
C17 C 0.5802(3) -0.0654(3) 0.45361(9) 0.0295(7) Uani 1 1 d .
C18 C 0.6110(3) 0.0016(3) 0.41840(9) 0.0279(7) Uani 1 1 d .
C19 C 0.5142(3) 0.0080(3) 0.39024(10) 0.0361(8) Uani 1 1 d .
H19A H 0.4511 0.0313 0.4045 0.054 Uiso 1 1 calc R
H19B H 0.4997 -0.0579 0.3793 0.054 Uiso 1 1 calc R
H19C H 0.5306 0.0546 0.3691 0.054 Uiso 1 1 calc R
C20 C 0.7091(2) -0.0592(2) 0.40153(8) 0.0248(6) Uani 1 1 d .
H20 H 0.7761 -0.0223 0.4081 0.030 Uiso 1 1 calc R
C21 C 0.7090(3) -0.1584(2) 0.42523(9) 0.0280(7) Uani 1 1 d .
C22 C 0.5915(3) -0.1703(3) 0.43711(10) 0.0336(8) Uani 1 1 d .
H22A H 0.5810 -0.2224 0.4571 0.040 Uiso 1 1 calc R
H22B H 0.5438 -0.1824 0.4146 0.040 Uiso 1 1 calc R
C23 C 0.7061(3) -0.0744(3) 0.35717(9) 0.0308(7) Uani 1 1 d .
H23A H 0.6530 -0.1266 0.3509 0.037 Uiso 1 1 calc R
H23B H 0.6825 -0.0120 0.3446 0.037 Uiso 1 1 calc R
C24 C 0.8139(3) -0.1041(3) 0.34080(8) 0.0293(7) Uani 1 1 d .
C25 C 0.8987(3) -0.1957(3) 0.29004(9) 0.0361(8) Uani 1 1 d .
H25A H 0.8885 -0.1932 0.2618 0.054 Uiso 1 1 calc R
H25B H 0.9144 -0.2640 0.2980 0.054 Uiso 1 1 calc R
H25C H 0.9586 -0.1525 0.2974 0.054 Uiso 1 1 calc R
C26 C 0.7647(3) -0.2468(3) 0.40684(10) 0.0354(8) Uani 1 1 d .
H26A H 0.7534 -0.3058 0.4231 0.053 Uiso 1 1 calc R
H26B H 0.8415 -0.2333 0.4048 0.053 Uiso 1 1 calc R
H26C H 0.7351 -0.2586 0.3808 0.053 Uiso 1 1 calc R
C27 C 0.7569(3) -0.1349(2) 0.46551(9) 0.0261(6) Uani 1 1 d .
H27 H 0.7627 -0.1972 0.4812 0.031 Uiso 1 1 calc R
C28 C 0.9289(3) -0.0970(2) 0.49155(9) 0.0286(7) Uani 1 1 d .
C29 C 1.0385(3) -0.0594(2) 0.48281(10) 0.0319(7) Uani 1 1 d .
C30 C 1.1079(3) -0.0426(3) 0.51832(11) 0.0438(9) Uani 1 1 d .
H30A H 1.1834 -0.0491 0.5111 0.066 Uiso 1 1 calc R
H30B H 1.0903 -0.0921 0.5383 0.066 Uiso 1 1 calc R
H30C H 1.0949 0.0241 0.5286 0.066 Uiso 1 1 calc R
C31 C 1.0691(3) -0.0429(2) 0.44660(11) 0.0337(8) Uani 1 1 d .
H31 H 1.0197 -0.0570 0.4263 0.040 Uiso 1 1 calc R
C32 C 1.1780(3) -0.0027(3) 0.43541(13) 0.0472(10) Uani 1 1 d .
H32A H 1.1829 0.0024 0.4070 0.071 Uiso 1 1 calc R
H32B H 1.2338 -0.0477 0.4450 0.071 Uiso 1 1 calc R
H32C H 1.1879 0.0631 0.4470 0.071 Uiso 1 1 calc R
C33 C 1.1046(3) 0.0001(3) 0.15469(10) 0.0325(7) Uani 1 1 d .
H33 H 1.1795 -0.0050 0.1503 0.039 Uiso 1 1 calc R
C34 C 1.0463(2) 0.0826(2) 0.14855(9) 0.0274(7) Uani 1 1 d .
H34 H 1.0716 0.1445 0.1390 0.033 Uiso 1 1 calc R
C35 C 0.9379(2) 0.0586(2) 0.15939(8) 0.0201(6) Uani 1 1 d .
C36 C 0.9410(2) -0.0374(2) 0.17114(9) 0.0260(6) Uani 1 1 d .
H36 H 0.8808 -0.0737 0.1803 0.031 Uiso 1 1 calc R
C37 C 0.8398(2) 0.1222(2) 0.15866(8) 0.0177(5) Uani 1 1 d .
H37 H 0.7819 0.0859 0.1729 0.021 Uiso 1 1 calc R
C38 C 0.7966(2) 0.1498(2) 0.11828(8) 0.0210(6) Uani 1 1 d .
C39 C 0.6958(2) 0.2130(2) 0.12574(8) 0.0225(6) Uani 1 1 d .
H39 H 0.6679 0.2337 0.0997 0.027 Uiso 1 1 calc R
C40 C 0.7274(3) 0.3079(2) 0.14723(9) 0.0254(6) Uani 1 1 d .
H40A H 0.7585 0.3548 0.1281 0.030 Uiso 1 1 calc R
H40B H 0.6616 0.3389 0.1578 0.030 Uiso 1 1 calc R
C41 C 0.8059(2) 0.2947(2) 0.18010(9) 0.0228(6) Uani 1 1 d .
C42 C 0.8790(3) 0.2076(3) 0.09404(9) 0.0296(7) Uani 1 1 d .
H42A H 0.9355 0.1622 0.0853 0.044 Uiso 1 1 calc R
H42B H 0.9107 0.2602 0.1100 0.044 Uiso 1 1 calc R
H42C H 0.8436 0.2371 0.0714 0.044 Uiso 1 1 calc R
C43 C 0.7631(2) 0.0582(2) 0.09514(8) 0.0233(6) Uani 1 1 d .
H43A H 0.8271 0.0165 0.0905 0.028 Uiso 1 1 calc R
H43B H 0.7356 0.0797 0.0695 0.028 Uiso 1 1 calc R
C44 C 0.6777(2) -0.0051(2) 0.11516(8) 0.0216(6) Uani 1 1 d .
H44A H 0.7105 -0.0385 0.1379 0.026 Uiso 1 1 calc R
H44B H 0.6541 -0.0574 0.0968 0.026 Uiso 1 1 calc R
C45 C 0.5779(2) 0.0533(2) 0.12918(7) 0.0186(5) Uani 1 1 d .
H45 H 0.5344 0.0666 0.1053 0.022 Uiso 1 1 calc R
C46 C 0.6058(2) 0.1549(2) 0.14590(8) 0.0184(5) Uani 1 1 d .
C47 C 0.5667(2) 0.1822(2) 0.18501(8) 0.0190(5) Uani 1 1 d .
H47 H 0.6117 0.2302 0.2001 0.023 Uiso 1 1 calc R
C48 C 0.4922(2) 0.1187(2) 0.20814(8) 0.0186(5) Uani 1 1 d .
H48 H 0.4395 0.1634 0.2213 0.022 Uiso 1 1 calc R
C49 C 0.4290(2) 0.0445(2) 0.18304(8) 0.0201(6) Uani 1 1 d .
C50 C 0.3982(2) -0.0343(2) 0.21341(8) 0.0199(6) Uani 1 1 d .
H50A H 0.3644 -0.0937 0.2017 0.024 Uiso 1 1 calc R
H50B H 0.3525 -0.0075 0.2345 0.024 Uiso 1 1 calc R
C51 C 0.5145(2) -0.0532(2) 0.22662(7) 0.0169(5) Uani 1 1 d .
C52 C 0.5724(2) -0.07373(19) 0.18725(7) 0.0149(5) Uani 1 1 d .
H52 H 0.6461 -0.0450 0.1887 0.018 Uiso 1 1 calc R
C53 C 0.5064(2) -0.0133(2) 0.15575(8) 0.0174(5) Uani 1 1 d .
C54 C 0.4396(2) -0.0793(2) 0.12862(8) 0.0240(6) Uani 1 1 d .
H54A H 0.3855 -0.0387 0.1154 0.036 Uiso 1 1 calc R
H54B H 0.4041 -0.1311 0.1439 0.036 Uiso 1 1 calc R
H54C H 0.4865 -0.1102 0.1092 0.036 Uiso 1 1 calc R
C55 C 0.5312(2) -0.1287(2) 0.25879(8) 0.0242(6) Uani 1 1 d .
H55A H 0.4935 -0.1068 0.2823 0.036 Uiso 1 1 calc R
H55B H 0.6078 -0.1349 0.2644 0.036 Uiso 1 1 calc R
H55C H 0.5029 -0.1932 0.2505 0.036 Uiso 1 1 calc R
C56 C 0.5431(2) 0.0520(2) 0.23963(8) 0.0179(5) Uani 1 1 d .
H56 H 0.5085 0.0660 0.2653 0.021 Uiso 1 1 calc R
C57 C 0.6920(2) 0.1341(2) 0.26831(8) 0.0198(6) Uani 1 1 d .
C58 C 0.8100(2) 0.1354(2) 0.27346(8) 0.0248(6) Uani 1 1 d .
C59 C 0.8522(3) 0.2292(3) 0.29205(10) 0.0394(8) Uani 1 1 d .
H59A H 0.9282 0.2208 0.2983 0.059 Uiso 1 1 calc R
H59B H 0.8121 0.2428 0.3160 0.059 Uiso 1 1 calc R
H59C H 0.8435 0.2848 0.2739 0.059 Uiso 1 1 calc R
C60 C 0.8693(2) 0.0592(3) 0.26212(9) 0.0296(7) Uani 1 1 d .
H60 H 0.8334 0.0040 0.2509 0.036 Uiso 1 1 calc R
C61 C 0.9888(3) 0.0533(4) 0.26566(11) 0.0433(9) Uani 1 1 d .
H61A H 1.0172 0.0102 0.2451 0.065 Uiso 1 1 calc R
H61B H 1.0078 0.0260 0.2912 0.065 Uiso 1 1 calc R
H61C H 1.0195 0.1200 0.2630 0.065 Uiso 1 1 calc R
C62 C 0.5821(2) -0.1849(2) 0.17773(8) 0.0194(5) Uani 1 1 d .
H62A H 0.5157 -0.2191 0.1860 0.023 Uiso 1 1 calc R
H62B H 0.5888 -0.1931 0.1492 0.023 Uiso 1 1 calc R
C63 C 0.6764(2) -0.2337(2) 0.19720(8) 0.0231(6) Uani 1 1 d .
C64 C 0.7541(3) -0.3883(3) 0.21362(13) 0.0457(10) Uani 1 1 d .
H64A H 0.7412 -0.4595 0.2101 0.069 Uiso 1 1 calc R
H64B H 0.7656 -0.3743 0.2413 0.069 Uiso 1 1 calc R
H64C H 0.8177 -0.3685 0.1988 0.069 Uiso 1 1 calc R

loop_
_atom_site_aniso_label
_atom_site_aniso_U_11
_atom_site_aniso_U_22
_atom_site_aniso_U_33
_atom_site_aniso_U_23
_atom_site_aniso_U_13
_atom_site_aniso_U_12
O1 0.0462(15) 0.0594(16) 0.0226(11) -0.0093(11) 0.0110(10) -0.0183(14)
O2 0.0210(10) 0.0254(10) 0.0133(8) 0.0008(8) -0.0036(7) 0.0018(8)
O3 0.0336(12) 0.0433(13) 0.0154(9) 0.0016(9) -0.0039(9) -0.0013(11)
O4 0.0233(11) 0.0380(12) 0.0297(11) -0.0129(10) 0.0053(9) -0.0008(10)
O5 0.0273(12) 0.0518(16) 0.0444(14) -0.0198(13) 0.0099(11) -0.0078(12)
O6 0.0440(14) 0.0499(15) 0.0249(11) 0.0000(11) -0.0028(11) 0.0063(13)
O7 0.0262(11) 0.0279(11) 0.0238(10) -0.0037(9) -0.0004(9) -0.0019(10)
O8 0.0320(13) 0.0575(16) 0.0266(11) -0.0140(11) 0.0014(10) -0.0103(12)
O9 0.0367(12) 0.0368(13) 0.0214(10) -0.0101(9) -0.0051(9) 0.0055(11)
O10 0.0214(11) 0.0292(12) 0.0505(14) 0.0011(11) -0.0051(10) 0.0019(10)
O11 0.0237(10) 0.0185(10) 0.0242(10) -0.0022(8) -0.0033(8) -0.0027(9)
O12 0.0375(13) 0.0273(11) 0.0405(13) -0.0087(10) -0.0034(11) -0.0008(11)
O13 0.0207(10) 0.0224(10) 0.0333(11) 0.0083(9) -0.0064(9) 0.0038(9)
O14 0.0159(10) 0.0259(11) 0.0451(13) 0.0031(10) -0.0094(9) 0.0023(9)
O15 0.0169(9) 0.0216(10) 0.0195(9) -0.0040(8) -0.0011(7) -0.0023(8)
O16 0.0301(12) 0.0292(11) 0.0358(12) -0.0130(10) -0.0036(10) 0.0018(10)
O17 0.0302(12) 0.0185(10) 0.0570(15) 0.0082(10) 0.0173(11) 0.0075(9)
O18 0.0236(11) 0.0309(12) 0.0349(12) 0.0112(10) 0.0022(9) 0.0011(10)
C1 0.0387(19) 0.045(2) 0.0284(16) 0.0011(15) 0.0026(15) -0.0144(17)
C2 0.0284(16) 0.0331(17) 0.0253(15) 0.0004(13) -0.0006(12) -0.0063(14)
C3 0.0255(14) 0.0266(15) 0.0178(13) 0.0017(11) -0.0044(11) -0.0017(13)
C4 0.0321(17) 0.0439(19) 0.0230(15) -0.0080(14) 0.0031(13) -0.0091(16)
C5 0.0218(14) 0.0218(13) 0.0132(11) -0.0024(10) -0.0046(10) 0.0003(12)
C6 0.0259(15) 0.0202(14) 0.0235(14) -0.0005(11) -0.0092(12) 0.0030(12)
C7 0.0195(14) 0.0271(15) 0.0258(14) -0.0071(12) -0.0015(12) 0.0051(12)
C8 0.0244(15) 0.0290(16) 0.0237(14) -0.0086(12) 0.0003(12) 0.0002(13)
C9 0.0248(14) 0.0209(13) 0.0191(13) -0.0027(11) -0.0033(11) -0.0031(12)
C10 0.0328(17) 0.0233(15) 0.0377(17) -0.0003(14) -0.0097(14) 0.0041(14)
C11 0.0329(18) 0.0285(16) 0.0298(16) 0.0034(13) -0.0135(14) 0.0051(14)
C12 0.0308(17) 0.0350(17) 0.0230(14) -0.0028(13) -0.0125(13) 0.0046(14)
C13 0.0209(14) 0.0314(16) 0.0253(14) -0.0065(13) -0.0054(12) 0.0039(13)
C14 0.0184(13) 0.0306(16) 0.0224(14) -0.0092(12) 0.0004(11) 0.0030(13)
C15 0.0251(15) 0.0325(16) 0.0193(13) -0.0081(12) 0.0017(11) -0.0011(13)
C16 0.0277(15) 0.0320(16) 0.0219(14) -0.0048(13) 0.0011(12) -0.0024(14)
C17 0.0229(15) 0.0360(18) 0.0294(15) -0.0116(14) 0.0030(12) -0.0037(14)
C18 0.0216(14) 0.0342(17) 0.0278(15) -0.0111(13) -0.0041(12) 0.0002(13)
C19 0.0252(16) 0.046(2) 0.0367(17) -0.0142(16) -0.0074(14) -0.0011(16)
C20 0.0232(14) 0.0303(16) 0.0209(13) -0.0078(12) -0.0029(11) -0.0032(13)
C21 0.0289(16) 0.0283(16) 0.0268(15) -0.0109(13) 0.0020(13) -0.0046(14)
C22 0.0316(17) 0.0357(18) 0.0336(17) -0.0112(14) 0.0054(14) -0.0097(15)
C23 0.0291(16) 0.0409(18) 0.0224(14) -0.0109(13) -0.0046(13) -0.0037(15)
C24 0.0367(18) 0.0337(17) 0.0175(13) -0.0059(12) -0.0015(13) -0.0030(15)
C25 0.0424(19) 0.0415(19) 0.0243(15) -0.0077(14) -0.0031(14) 0.0171(17)
C26 0.040(2) 0.0298(17) 0.0360(18) -0.0133(14) 0.0041(15) -0.0059(15)
C27 0.0283(15) 0.0273(15) 0.0227(14) -0.0058(12) 0.0016(12) -0.0047(14)
C28 0.0326(17) 0.0265(15) 0.0267(16) -0.0086(13) -0.0040(13) 0.0072(14)
C29 0.0272(16) 0.0251(16) 0.0432(19) -0.0134(14) -0.0051(14) 0.0072(14)
C30 0.0349(19) 0.045(2) 0.051(2) -0.0100(18) -0.0171(17) 0.0085(18)
C31 0.0307(17) 0.0251(16) 0.0453(19) -0.0154(15) 0.0024(14) 0.0020(14)
C32 0.035(2) 0.038(2) 0.068(3) -0.0120(19) 0.0085(19) -0.0057(17)
C33 0.0187(15) 0.0356(17) 0.0432(18) -0.0043(15) -0.0005(13) -0.0047(14)
C34 0.0225(15) 0.0277(15) 0.0319(16) -0.0026(13) 0.0020(12) -0.0078(13)
C35 0.0196(13) 0.0211(13) 0.0194(13) -0.0009(11) 0.0012(10) -0.0047(12)
C36 0.0190(14) 0.0243(15) 0.0347(16) 0.0037(13) -0.0032(12) 0.0006(12)
C37 0.0196(13) 0.0179(13) 0.0156(12) 0.0015(10) 0.0002(10) -0.0048(11)
C38 0.0222(14) 0.0246(14) 0.0161(12) 0.0047(11) -0.0009(11) -0.0029(12)
C39 0.0256(14) 0.0207(13) 0.0212(13) 0.0080(11) -0.0053(11) -0.0025(12)
C40 0.0275(15) 0.0187(13) 0.0299(15) 0.0060(12) -0.0010(12) -0.0035(12)
C41 0.0234(14) 0.0163(13) 0.0287(14) 0.0022(12) 0.0015(12) -0.0047(12)
C42 0.0325(17) 0.0314(16) 0.0250(15) 0.0084(13) 0.0039(13) -0.0067(14)
C43 0.0258(14) 0.0306(16) 0.0136(12) -0.0002(11) 0.0018(11) -0.0038(13)
C44 0.0234(14) 0.0252(14) 0.0161(12) -0.0033(11) -0.0002(11) -0.0026(13)
C45 0.0193(13) 0.0227(13) 0.0138(12) -0.0014(10) -0.0038(10) -0.0007(12)
C46 0.0169(13) 0.0172(13) 0.0210(13) 0.0029(11) -0.0047(10) 0.0010(11)
C47 0.0177(13) 0.0160(12) 0.0233(13) 0.0012(11) -0.0023(11) 0.0014(11)
C48 0.0170(13) 0.0147(12) 0.0241(13) -0.0027(11) 0.0022(11) -0.0001(11)
C49 0.0155(13) 0.0183(13) 0.0264(14) -0.0026(11) -0.0019(11) 0.0010(11)
C50 0.0144(12) 0.0205(13) 0.0247(13) -0.0031(11) 0.0018(11) -0.0021(11)
C51 0.0156(12) 0.0177(13) 0.0174(12) -0.0012(10) 0.0032(10) -0.0009(11)
C52 0.0148(12) 0.0141(12) 0.0160(12) -0.0015(10) -0.0002(10) -0.0013(10)
C53 0.0165(12) 0.0166(12) 0.0190(12) -0.0011(11) -0.0032(10) -0.0020(11)
C54 0.0225(14) 0.0272(15) 0.0222(14) -0.0049(12) -0.0046(11) -0.0059(12)
C55 0.0273(15) 0.0238(14) 0.0214(14) 0.0027(12) 0.0043(12) -0.0017(13)
C56 0.0161(12) 0.0192(13) 0.0184(12) -0.0033(10) 0.0017(10) -0.0015(11)
C57 0.0229(14) 0.0196(13) 0.0169(12) 0.0006(11) -0.0049(11) -0.0023(12)
C58 0.0245(15) 0.0317(16) 0.0181(13) 0.0053(12) -0.0060(11) -0.0063(13)
C59 0.0398(19) 0.045(2) 0.0333(17) -0.0013(16) -0.0136(15) -0.0151(17)
C60 0.0235(15) 0.0422(19) 0.0233(14) 0.0062(14) -0.0030(12) -0.0016(15)
C61 0.0201(16) 0.069(3) 0.0403(19) 0.0060(19) -0.0017(14) 0.0044(18)
C62 0.0203(13) 0.0141(12) 0.0238(13) -0.0029(11) 0.0035(11) -0.0016(11)
C63 0.0228(15) 0.0192(14) 0.0273(15) 0.0061(11) 0.0121(12) 0.0035(12)
C64 0.0364(19) 0.0324(18) 0.068(3) 0.0292(18) 0.0278(19) 0.0188(16)

loop_
_atom_type_symbol
_atom_type_description
_atom_type_scat_dispersion_real
_atom_type_scat_dispersion_imag
_atom_type_scat_source
C C 0.0033 0.0000 'International Tables Vol C Tables 4.2.6.8 and 6.1.1.4'
H H 0.0000 0.0000 'International Tables Vol C Tables 4.2.6.8 and 6.1.1.4'
O O 0.0106 0.0000 'International Tables Vol C Tables 4.2.6.8 and 6.1.1.4'

loop_
_geom_angle_atom_site_label_1
_geom_angle_atom_site_label_2
_geom_angle_atom_site_label_3
_geom_angle
C4 O1 C1 106.2(3)
C9 O2 C5 122.4(2)
C15 O4 C14 61.00(19)
C28 O7 C27 116.5(2)
C24 O9 C25 116.9(3)
C33 O10 C36 106.4(3)
C41 O11 C37 121.9(2)
C47 O13 C46 60.54(17)
C57 O15 C56 115.9(2)
C63 O17 C64 115.2(3)
C2 C1 O1 110.7(3)
C1 C2 C3 106.6(3)
C4 C3 C2 105.9(3)
C4 C3 C5 125.8(3)
C2 C3 C5 128.3(3)
C3 C4 O1 110.6(3)
O2 C5 C3 105.7(2)
O2 C5 C6 110.9(2)
C3 C5 C6 116.1(2)
C7 C6 C11 107.5(3)
C7 C6 C10 111.5(3)
C11 C6 C10 107.7(2)
C7 C6 C5 106.1(2)
C11 C6 C5 112.1(2)
C10 C6 C5 111.9(2)
C14 C7 C6 113.1(2)
C14 C7 C8 113.8(3)
C6 C7 C8 108.9(2)
C9 C8 C7 115.3(2)
O3 C9 O2 117.8(3)
O3 C9 C8 121.3(3)
O2 C9 C8 120.8(2)
C12 C11 C6 113.7(3)
C11 C12 C13 114.1(3)
C14 C13 C12 112.7(3)
C14 C13 C18 115.3(3)
C12 C13 C18 110.3(2)
O4 C14 C15 59.10(19)
O4 C14 C7 108.7(2)
C15 C14 C7 121.9(2)
O4 C14 C13 113.3(2)
C15 C14 C13 119.6(3)
C7 C14 C13 116.9(3)
O4 C15 C14 59.91(19)
O4 C15 C16 110.4(3)
C14 C15 C16 122.4(3)
C15 C16 C17 113.8(3)
C15 C16 C27 117.0(3)
C17 C16 C27 103.3(2)
O5 C17 C22 113.8(3)
O5 C17 C16 113.0(2)
C22 C17 C16 100.6(3)
O5 C17 C18 115.5(3)
C22 C17 C18 103.0(2)
C16 C17 C18 109.5(3)
C19 C18 C17 108.9(3)
C19 C18 C13 106.3(3)
C17 C18 C13 114.3(2)
C19 C18 C20 113.8(2)
C17 C18 C20 100.1(3)
C13 C18 C20 113.5(3)
C23 C20 C21 113.7(3)
C23 C20 C18 114.4(3)
C21 C20 C18 104.6(2)
C26 C21 C22 117.9(3)
C26 C21 C27 111.0(3)
C22 C21 C27 98.9(2)
C26 C21 C20 117.0(3)
C22 C21 C20 103.2(3)
C27 C21 C20 106.9(2)
C21 C22 C17 95.2(3)
C24 C23 C20 112.5(3)
O8 C24 O9 124.5(3)
O8 C24 C23 125.1(3)
O9 C24 C23 110.4(3)
O7 C27 C21 109.7(2)
O7 C27 C16 114.2(2)
C21 C27 C16 103.1(3)
O6 C28 O7 122.6(3)
O6 C28 C29 124.4(3)
O7 C28 C29 112.9(3)
C31 C29 C28 120.9(3)
C31 C29 C30 124.6(3)
C28 C29 C30 114.5(3)
C29 C31 C32 124.0(3)
C34 C33 O10 110.8(3)
C33 C34 C35 106.5(3)
C36 C35 C34 105.3(3)
C36 C35 C37 125.1(3)
C34 C35 C37 129.6(3)
C35 C36 O10 111.0(3)
O11 C37 C35 105.8(2)
O11 C37 C38 111.2(2)
C35 C37 C38 116.3(2)
C43 C38 C37 111.8(2)
C43 C38 C42 108.1(2)
C37 C38 C42 112.1(2)
C43 C38 C39 108.0(2)
C37 C38 C39 105.7(2)
C42 C38 C39 111.0(2)
C40 C39 C46 113.4(2)
C40 C39 C38 109.3(2)
C46 C39 C38 113.1(2)
C41 C40 C39 115.6(2)
O12 C41 O11 118.4(3)
O12 C41 C40 122.1(3)
O11 C41 C40 119.3(3)
C38 C43 C44 114.1(2)
C43 C44 C45 114.8(2)
C46 C45 C44 112.8(2)
C46 C45 C53 115.3(2)
C44 C45 C53 110.5(2)
O13 C46 C47 59.47(17)
O13 C46 C45 113.9(2)
C47 C46 C45 119.4(2)
O13 C46 C39 108.3(2)
C47 C46 C39 121.7(2)
C45 C46 C39 117.1(2)
O13 C47 C46 59.99(17)
O13 C47 C48 110.7(2)
C46 C47 C48 123.2(2)
C47 C48 C49 113.2(2)
C47 C48 C56 116.7(2)
C49 C48 C56 103.1(2)
O14 C49 C50 113.8(2)
O14 C49 C48 112.7(2)
C50 C49 C48 101.3(2)
O14 C49 C53 115.0(2)
C50 C49 C53 102.7(2)
C48 C49 C53 110.1(2)
C49 C50 C51 94.5(2)
C55 C51 C56 112.1(2)
C55 C51 C50 117.0(2)
C56 C51 C50 98.9(2)
C55 C51 C52 116.7(2)
C56 C51 C52 108.0(2)
C50 C51 C52 102.2(2)
C62 C52 C51 113.2(2)
C62 C52 C53 113.3(2)
C51 C52 C53 105.0(2)
C54 C53 C49 108.5(2)
C54 C53 C45 106.8(2)
C49 C53 C45 114.9(2)
C54 C53 C52 113.6(2)
C49 C53 C52 99.7(2)
C45 C53 C52 113.4(2)
O15 C56 C51 110.5(2)
O15 C56 C48 114.4(2)
C51 C56 C48 103.8(2)
O16 C57 O15 122.7(3)
O16 C57 C58 124.1(3)
O15 C57 C58 113.2(3)
C60 C58 C57 120.8(3)
C60 C58 C59 125.3(3)
C57 C58 C59 113.9(3)
C58 C60 C61 125.0(4)
C63 C62 C52 113.1(2)
O18 C63 O17 123.2(3)
O18 C63 C62 125.7(3)
O17 C63 C62 110.9(3)

loop_
_geom_bond_atom_site_label_1
_geom_bond_atom_site_label_2
_geom_bond_distance
O1 C4 1.364(4)
O1 C1 1.367(4)
O2 C9 1.343(3)
O2 C5 1.471(3)
O3 C9 1.207(4)
O4 C15 1.457(4)
O4 C14 1.469(4)
O5 C17 1.419(4)
O6 C28 1.212(4)
O7 C28 1.348(4)
O7 C27 1.452(4)
O8 C24 1.200(4)
O9 C24 1.336(4)
O9 C25 1.459(4)
O10 C33 1.361(4)
O10 C36 1.361(4)
O11 C41 1.351(4)
O11 C37 1.476(3)
O12 C41 1.205(4)
O13 C47 1.460(3)
O13 C46 1.467(3)
O14 C49 1.416(3)
O15 C57 1.356(3)
O15 C56 1.448(3)
O16 C57 1.201(4)
O17 C63 1.347(4)
O17 C64 1.453(4)
O18 C63 1.200(4)
C1 C2 1.341(5)
C2 C3 1.431(4)
C3 C4 1.353(4)
C3 C5 1.480(4)
C5 C6 1.541(4)
C6 C7 1.532(4)
C6 C11 1.533(4)
C6 C10 1.538(4)
C7 C14 1.526(4)
C7 C8 1.541(4)
C8 C9 1.501(4)
C11 C12 1.521(5)
C12 C13 1.550(5)
C13 C14 1.533(4)
C13 C18 1.574(4)
C14 C15 1.485(5)
C15 C16 1.495(4)
C16 C17 1.552(4)
C16 C27 1.549(4)
C17 C22 1.528(5)
C17 C18 1.557(5)
C18 C19 1.551(4)
C18 C20 1.583(4)
C20 C23 1.537(4)
C20 C21 1.564(5)
C21 C26 1.516(5)
C21 C22 1.532(5)
C21 C27 1.540(4)
C23 C24 1.512(5)
C28 C29 1.490(5)
C29 C31 1.320(5)
C29 C30 1.513(5)
C31 C32 1.514(5)
C33 C34 1.345(5)
C34 C35 1.441(4)
C35 C36 1.355(4)
C35 C37 1.494(4)
C37 C38 1.534(4)
C38 C43 1.526(4)
C38 C42 1.535(4)
C38 C39 1.541(4)
C39 C40 1.527(4)
C39 C46 1.535(4)
C40 C41 1.506(4)
C43 C44 1.528(4)
C44 C45 1.550(4)
C45 C46 1.524(4)
C45 C53 1.559(4)
C46 C47 1.475(4)
C47 C48 1.493(4)
C48 C49 1.538(4)
C48 C56 1.542(4)
C49 C50 1.536(4)
C49 C53 1.555(4)
C50 C51 1.542(4)
C51 C55 1.516(4)
C51 C56 1.528(4)
C51 C52 1.558(4)
C52 C62 1.537(4)
C52 C53 1.585(4)
C53 C54 1.534(4)
C57 C58 1.484(4)
C58 C60 1.324(5)
C58 C59 1.510(5)
C60 C61 1.500(4)
C62 C63 1.505(4)
